data_7226967
loop_
_publ_author_name
'Giannopoulos, Dimosthenis'
'Cunha-Silva, Luis'
'Ballesteros-Garrido, Rafael'
'Ballesteros, Rafael'
'Abarca, Bel\'en'
'Escuer, Albert'
'Stamatatos, Theocharis'

_publ_section_title
;
 New structural motifs in Mn cluster chemistry from the ketone/gem-diol
 and bis(gem&#x00AC;-diol) forms of 2,6-di-(2-pyridylcarbonyl)pyridine:
 {MnII4MnIII2} and {MnII4MnIII6} complexes
;
_journal_name_full 'RSC Adv.'
_journal_paper_doi 10.1039/C6RA22953K
_journal_year 2016
_chemical_formula_moiety 'C46 H50 Cl4 Mn6 N28 O10'
_chemical_formula_sum 'C46 H50 Cl4 Mn6 N28 O10'
_chemical_formula_weight 1626.58
_space_group_crystal_system triclinic
_space_group_IT_number 2
_space_group_name_Hall '-P 1'
_space_group_name_H-M_alt 'P -1'
_symmetry_space_group_name_Hall '-P 1'
_symmetry_space_group_name_H-M 'P -1'
_atom_sites_solution_hydrogens geom
_audit_creation_date '27 July 2016'
_audit_creation_method 'SHELXL-2014/7 and enCIFer'
_audit_update_record
;
2016-09-07 deposited with the CCDC.
2016-10-31 downloaded from the CCDC.
;
_cell_angle_alpha 113.964(4)
_cell_angle_beta 104.709(4)
_cell_angle_gamma 97.420(4)
_cell_formula_units_Z 1
_cell_length_a 10.6867(9)
_cell_length_b 12.6297(12)
_cell_length_c 14.2706(13)
_cell_measurement_reflns_used 9943
_cell_measurement_temperature 150(2)
_cell_measurement_theta_max 24.69
_cell_measurement_theta_min 2.68
_cell_volume 1642.6(3)
_computing_cell_refinement 'SAINT (Bruker AXS Inc., 2012)'
_computing_data_collection 'APEX2 (Bruker AXS Inc., 2012)'
_computing_data_reduction 'SAINT (Bruker AXS Inc., 2012)'
_computing_molecular_graphics 'DIAMOND (Brandenburg, 2009)'
_computing_publication_material 'SHELXTL (Sheldrick, 2014)'
_computing_structure_refinement 'SHELXL-2014/7 (Sheldrick, 2014)'
_computing_structure_solution 'SHELXS (Sheldrick, 2014)'
_diffrn_ambient_temperature 150(2)
_diffrn_measured_fraction_theta_full 0.972
_diffrn_measured_fraction_theta_max 0.972
_diffrn_measurement_device_type 'Bruker X8 Kappa CCD APEX II'
_diffrn_measurement_method '\f and \w scans'
_diffrn_radiation_type MoK\a
_diffrn_radiation_wavelength 0.71073
_diffrn_reflns_av_R_equivalents 0.0529
_diffrn_reflns_av_unetI/netI 0.0515
_diffrn_reflns_Laue_measured_fraction_full 0.972
_diffrn_reflns_Laue_measured_fraction_max 0.972
_diffrn_reflns_limit_h_max 12
_diffrn_reflns_limit_h_min -12
_diffrn_reflns_limit_k_max 14
_diffrn_reflns_limit_k_min -13
_diffrn_reflns_limit_l_max 16
_diffrn_reflns_limit_l_min -16
_diffrn_reflns_number 25410
_diffrn_reflns_point_group_measured_fraction_full 0.972
_diffrn_reflns_point_group_measured_fraction_max 0.972
_diffrn_reflns_theta_full 24.692
_diffrn_reflns_theta_max 24.692
_diffrn_reflns_theta_min 3.646
_diffrn_source 'fine-focus sealed tube'
_exptl_absorpt_coefficient_mu 1.356
_exptl_absorpt_correction_T_max 0.960
_exptl_absorpt_correction_T_min 0.909
_exptl_absorpt_correction_type multi-scan
_exptl_absorpt_process_details
; 
'SADABS V2012/1 (Bruker AXS Inc.)' 
;
_exptl_crystal_colour red
_exptl_crystal_density_diffrn 1.644
_exptl_crystal_description plate
_exptl_crystal_F_000 820
_exptl_crystal_size_max 0.070
_exptl_crystal_size_mid 0.040
_exptl_crystal_size_min 0.030
_refine_diff_density_max 0.953
_refine_diff_density_min -0.508
_refine_diff_density_rms 0.106
_refine_ls_extinction_method none
_refine_ls_goodness_of_fit_ref 1.060
_refine_ls_hydrogen_treatment constr
_refine_ls_matrix_type full
_refine_ls_number_parameters 428
_refine_ls_number_reflns 5448
_refine_ls_number_restraints 0
_refine_ls_restrained_S_all 1.060
_refine_ls_R_factor_all 0.0833
_refine_ls_R_factor_gt 0.0584
_refine_ls_shift/su_max 0.000
_refine_ls_shift/su_mean 0.000
_refine_ls_structure_factor_coef Fsqd
_refine_ls_weighting_details 'w=1/[\s^2^(Fo^2^)+(0.0419P)^2^+7.7972P] where P=(Fo^2^+2Fc^2^)/3'
_refine_ls_weighting_scheme calc
_refine_ls_wR_factor_gt 0.1242
_refine_ls_wR_factor_ref 0.1372
_reflns_Friedel_coverage 0.000
_reflns_number_gt 4161
_reflns_number_total 5448
_reflns_threshold_expression 'I > 2\s(I)'
_cod_data_source_file c6ra22953k1.cif
_cod_data_source_block dg557a
_cod_database_code 7226967
_shelx_shelxl_version_number 2014/7
_shelx_space_group_comment
;
The symmetry employed for this shelxl refinement is uniquely defined
by the following loop, which should always be used as a source of
symmetry information in preference to the above space-group names.
They are only intended as comments.
;
_shelx_estimated_absorpt_t_min 0.911
_shelx_estimated_absorpt_t_max 0.960

loop_
_space_group_symop_operation_xyz
'x, y, z'
'-x, -y, -z'

loop_
_atom_site_label
_atom_site_type_symbol
_atom_site_fract_x
_atom_site_fract_y
_atom_site_fract_z
_atom_site_U_iso_or_equiv
_atom_site_adp_type
_atom_site_occupancy
_atom_site_site_symmetry_order
_atom_site_calc_flag
_atom_site_refinement_flags_posn
_atom_site_refinement_flags_adp
Mn1 Mn 0.64079(7) 0.48289(7) 0.48166(6) 0.0208(2) Uani 1 1 d . .
Mn2 Mn 0.66686(8) 0.68543(8) 0.76632(6) 0.0258(2) Uani 1 1 d . .
Mn3 Mn 0.58860(8) 0.93761(8) 0.75636(7) 0.0284(2) Uani 1 1 d . .
Cl2 Cl 0.78515(15) 1.10092(14) 0.81770(13) 0.0403(4) Uani 1 1 d . .
Cl1 Cl 0.59475(15) 0.86851(14) 0.89354(11) 0.0374(4) Uani 1 1 d . .
O3 O 0.5489(3) 0.6063(3) 0.5202(3) 0.0211(8) Uani 1 1 d . .
O2 O 0.6471(3) 0.7846(3) 0.6781(3) 0.0239(8) Uani 1 1 d . .
N2 N 0.4802(4) 0.8729(4) 0.5781(3) 0.0216(9) Uani 1 1 d . .
N10 N 0.7259(4) 0.5379(4) 0.6442(4) 0.0284(11) Uani 1 1 d . .
N4 N 0.5492(4) 0.4236(4) 0.3165(3) 0.0245(10) Uani 1 1 d . .
O5 O 0.6962(4) 0.6000(4) 0.8731(3) 0.0331(9) Uani 1 1 d . .
N1 N 0.7796(4) 0.6369(4) 0.4916(3) 0.0251(10) Uani 1 1 d . .
N3 N 0.4626(4) 1.0652(4) 0.7865(4) 0.0302(11) Uani 1 1 d . .
O4 O 0.8792(4) 0.7736(4) 0.8500(3) 0.0382(10) Uani 1 1 d . .
N7 N 0.7506(4) 0.3693(5) 0.4558(4) 0.0324(11) Uani 1 1 d . .
C7 C 0.5206(5) 0.7839(5) 0.5127(4) 0.0216(11) Uani 1 1 d . .
C11 C 0.3806(5) 0.9092(5) 0.5293(4) 0.0227(11) Uani 1 1 d . .
C12 C 0.3171(5) 0.9982(5) 0.5965(5) 0.0284(13) Uani 1 1 d . .
C17 C 0.4981(6) 1.1430(5) 0.8915(5) 0.0384(15) Uani 1 1 d . .
H17 H 0.5561 1.1262 0.9433 0.046 Uiso 1 1 calc R U
C13 C 0.3765(5) 1.0864(5) 0.7144(5) 0.0292(13) Uani 1 1 d . .
N13 N 1.0639(5) 0.8905(5) 0.8582(4) 0.0369(12) Uani 1 1 d . .
C1 C 0.8951(5) 0.6423(6) 0.4688(5) 0.0323(14) Uani 1 1 d . .
H1 H 0.9192 0.5699 0.4344 0.039 Uiso 1 1 calc R U
C3 C 0.9466(5) 0.8544(6) 0.5461(5) 0.0359(14) Uani 1 1 d . .
H3 H 1.0040 0.9291 0.5647 0.043 Uiso 1 1 calc R U
C5 C 0.7491(5) 0.7404(5) 0.5420(4) 0.0225(11) Uani 1 1 d . .
C8 C 0.4711(5) 0.7343(5) 0.4010(4) 0.0283(12) Uani 1 1 d . .
H8 H 0.5032 0.6718 0.3578 0.034 Uiso 1 1 calc R U
C4 C 0.8299(5) 0.8507(5) 0.5718(5) 0.0320(13) Uani 1 1 d . .
H4 H 0.8064 0.9225 0.6089 0.038 Uiso 1 1 calc R U
C9 C 0.3739(5) 0.7761(5) 0.3516(4) 0.0318(13) Uani 1 1 d . .
H9 H 0.3411 0.7460 0.2747 0.038 Uiso 1 1 calc R U
C10 C 0.3269(5) 0.8632(5) 0.4185(5) 0.0291(13) Uani 1 1 d . .
H10 H 0.2571 0.8911 0.3876 0.035 Uiso 1 1 calc R U
C14 C 0.3308(7) 1.1898(6) 0.7460(6) 0.0443(16) Uani 1 1 d . .
H14 H 0.2708 1.2038 0.6933 0.053 Uiso 1 1 calc R U
C20 C 1.1498(6) 0.8190(7) 0.8851(6) 0.0538(19) Uani 1 1 d . .
H20A H 1.1733 0.8414 0.9628 0.081 Uiso 1 1 calc R U
H20B H 1.2317 0.8339 0.8683 0.081 Uiso 1 1 calc R U
H20C H 1.1022 0.7336 0.8421 0.081 Uiso 1 1 calc R U
C16 C 0.4561(7) 1.2466(6) 0.9300(6) 0.0472(17) Uani 1 1 d . .
H16 H 0.4832 1.2989 1.0059 0.057 Uiso 1 1 calc R U
C2 C 0.9784(5) 0.7493(6) 0.4938(5) 0.0360(14) Uani 1 1 d . .
H2 H 1.0575 0.7505 0.4750 0.043 Uiso 1 1 calc R U
C15 C 0.3740(7) 1.2713(6) 0.8549(6) 0.0510(18) Uani 1 1 d . .
H15 H 0.3471 1.3439 0.8777 0.061 Uiso 1 1 calc R U
N8 N 0.7283(4) 0.2795(5) 0.3781(4) 0.0322(11) Uani 1 1 d . .
N14 N 0.8216(5) 0.5689(5) 1.0086(4) 0.0399(13) Uani 1 1 d . .
N5 N 0.6048(5) 0.4545(5) 0.2646(4) 0.0377(12) Uani 1 1 d . .
N11 N 0.8168(5) 0.4996(5) 0.6786(4) 0.0379(12) Uani 1 1 d . .
C6 C 0.6167(5) 0.7297(5) 0.5675(4) 0.0239(12) Uani 1 1 d . .
C21 C 0.7970(6) 0.6299(6) 0.9539(5) 0.0338(14) Uani 1 1 d . .
H21 H 0.8614 0.7029 0.9778 0.041 Uiso 1 1 calc R U
N9 N 0.7129(6) 0.1863(5) 0.3045(5) 0.0518(15) Uani 1 1 d . .
N12 N 0.9003(6) 0.4651(6) 0.7123(5) 0.0664(19) Uani 1 1 d . .
C19 C 1.1240(6) 0.9965(6) 0.8517(6) 0.0485(17) Uani 1 1 d . .
H19A H 1.0558 1.0387 0.8388 0.073 Uiso 1 1 calc R U
H19B H 1.1599 0.9721 0.7915 0.073 Uiso 1 1 calc R U
H19C H 1.1969 1.0501 0.9202 0.073 Uiso 1 1 calc R U
C18 C 0.9365(6) 0.8612(6) 0.8433(5) 0.0365(14) Uani 1 1 d . .
H18 H 0.8837 0.9101 0.8262 0.044 Uiso 1 1 calc R U
N6 N 0.6551(7) 0.4848(8) 0.2153(5) 0.086(3) Uani 1 1 d . .
C23 C 0.9382(7) 0.6123(9) 1.1061(6) 0.069(2) Uani 1 1 d . .
H23A H 0.9922 0.5542 1.0954 0.104 Uiso 1 1 calc R U
H23B H 0.9087 0.6224 1.1682 0.104 Uiso 1 1 calc R U
H23C H 0.9921 0.6897 1.1205 0.104 Uiso 1 1 calc R U
C22 C 0.7307(8) 0.4549(7) 0.9730(6) 0.057(2) Uani 1 1 d . .
H22A H 0.6472 0.4452 0.9182 0.086 Uiso 1 1 calc R U
H22B H 0.7111 0.4518 1.0354 0.086 Uiso 1 1 calc R U
H22C H 0.7718 0.3902 0.9411 0.086 Uiso 1 1 calc R U
O1 O 0.2068(4) 1.0006(4) 0.5476(3) 0.0394(10) Uani 1 1 d . .

loop_
_atom_site_aniso_label
_atom_site_aniso_U_11
_atom_site_aniso_U_22
_atom_site_aniso_U_33
_atom_site_aniso_U_23
_atom_site_aniso_U_13
_atom_site_aniso_U_12
Mn1 0.0187(4) 0.0278(5) 0.0255(4) 0.0158(4) 0.0124(3) 0.0141(3)
Mn2 0.0226(4) 0.0361(5) 0.0261(5) 0.0185(4) 0.0103(3) 0.0121(4)
Mn3 0.0307(5) 0.0318(5) 0.0285(5) 0.0141(4) 0.0148(4) 0.0167(4)
Cl2 0.0368(8) 0.0432(9) 0.0457(9) 0.0225(7) 0.0163(7) 0.0136(7)
Cl1 0.0494(9) 0.0406(9) 0.0302(8) 0.0177(7) 0.0206(7) 0.0179(7)
O3 0.0191(17) 0.027(2) 0.029(2) 0.0177(16) 0.0143(15) 0.0152(15)
O2 0.0272(19) 0.030(2) 0.026(2) 0.0170(17) 0.0164(16) 0.0165(16)
N2 0.018(2) 0.025(2) 0.031(3) 0.016(2) 0.0143(19) 0.0096(18)
N10 0.025(2) 0.041(3) 0.032(3) 0.021(2) 0.016(2) 0.022(2)
N4 0.025(2) 0.033(3) 0.022(2) 0.014(2) 0.013(2) 0.012(2)
O5 0.032(2) 0.048(3) 0.029(2) 0.0235(19) 0.0115(19) 0.0171(19)
N1 0.023(2) 0.029(3) 0.031(3) 0.016(2) 0.014(2) 0.0146(19)
N3 0.035(3) 0.030(3) 0.035(3) 0.016(2) 0.023(2) 0.014(2)
O4 0.023(2) 0.051(3) 0.044(3) 0.028(2) 0.0075(18) 0.0072(19)
N7 0.025(2) 0.036(3) 0.040(3) 0.018(3) 0.010(2) 0.020(2)
C7 0.021(3) 0.025(3) 0.032(3) 0.019(2) 0.018(2) 0.009(2)
C11 0.021(3) 0.022(3) 0.035(3) 0.017(2) 0.014(2) 0.009(2)
C12 0.026(3) 0.034(3) 0.045(4) 0.030(3) 0.021(3) 0.016(2)
C17 0.038(3) 0.042(4) 0.041(4) 0.018(3) 0.022(3) 0.013(3)
C13 0.030(3) 0.033(3) 0.043(4) 0.025(3) 0.026(3) 0.015(2)
N13 0.028(3) 0.049(3) 0.038(3) 0.024(2) 0.011(2) 0.010(2)
C1 0.024(3) 0.046(4) 0.037(3) 0.020(3) 0.019(3) 0.021(3)
C3 0.026(3) 0.041(4) 0.052(4) 0.029(3) 0.016(3) 0.012(3)
C5 0.021(3) 0.029(3) 0.027(3) 0.019(2) 0.012(2) 0.013(2)
C8 0.038(3) 0.027(3) 0.033(3) 0.019(3) 0.020(3) 0.020(3)
C4 0.033(3) 0.032(3) 0.044(4) 0.023(3) 0.021(3) 0.017(3)
C9 0.036(3) 0.045(4) 0.022(3) 0.018(3) 0.013(3) 0.018(3)
C10 0.021(3) 0.037(3) 0.039(3) 0.023(3) 0.012(2) 0.014(2)
C14 0.049(4) 0.050(4) 0.058(4) 0.033(4) 0.034(3) 0.028(3)
C20 0.040(4) 0.072(5) 0.071(5) 0.044(4) 0.027(4) 0.027(4)
C16 0.056(4) 0.041(4) 0.045(4) 0.009(3) 0.032(3) 0.015(3)
C2 0.021(3) 0.047(4) 0.056(4) 0.030(3) 0.023(3) 0.015(3)
C15 0.071(5) 0.045(4) 0.056(5) 0.024(4) 0.040(4) 0.031(4)
N8 0.026(3) 0.042(3) 0.045(3) 0.029(3) 0.020(2) 0.016(2)
N14 0.043(3) 0.056(4) 0.043(3) 0.037(3) 0.021(2) 0.022(3)
N5 0.033(3) 0.053(3) 0.026(3) 0.017(2) 0.013(2) 0.004(2)
N11 0.035(3) 0.053(3) 0.034(3) 0.023(3) 0.013(2) 0.026(3)
C6 0.023(3) 0.031(3) 0.031(3) 0.019(3) 0.015(2) 0.016(2)
C21 0.035(3) 0.045(4) 0.035(3) 0.025(3) 0.017(3) 0.015(3)
N9 0.058(4) 0.044(4) 0.052(4) 0.014(3) 0.028(3) 0.017(3)
N12 0.067(4) 0.087(5) 0.042(4) 0.025(3) 0.006(3) 0.053(4)
C19 0.036(4) 0.055(4) 0.053(4) 0.027(4) 0.010(3) 0.005(3)
C18 0.030(3) 0.042(4) 0.039(4) 0.021(3) 0.010(3) 0.009(3)
N6 0.063(4) 0.140(7) 0.042(4) 0.043(4) 0.020(3) -0.024(4)
C23 0.051(4) 0.125(8) 0.053(5) 0.062(5) 0.012(4) 0.030(5)
C22 0.081(5) 0.064(5) 0.059(5) 0.042(4) 0.039(4) 0.041(4)
O1 0.030(2) 0.053(3) 0.056(3) 0.034(2) 0.024(2) 0.026(2)

loop_
_atom_type_symbol
_atom_type_description
_atom_type_scat_dispersion_real
_atom_type_scat_dispersion_imag
_atom_type_scat_source
C C 0.0033 0.0016 'International Tables Vol C Tables 4.2.6.8 and 6.1.1.4'
H H 0.0000 0.0000 'International Tables Vol C Tables 4.2.6.8 and 6.1.1.4'
N N 0.0061 0.0033 'International Tables Vol C Tables 4.2.6.8 and 6.1.1.4'
O O 0.0106 0.0060 'International Tables Vol C Tables 4.2.6.8 and 6.1.1.4'
Mn Mn 0.3368 0.7283 'International Tables Vol C Tables 4.2.6.8 and 6.1.1.4'
Cl Cl 0.1484 0.1585 'International Tables Vol C Tables 4.2.6.8 and 6.1.1.4'

loop_
_geom_angle_atom_site_label_1
_geom_angle_atom_site_label_2
_geom_angle_atom_site_label_3
_geom_angle
_geom_angle_site_symmetry_1
_geom_angle_site_symmetry_3
O3 Mn1 N7 173.93(19) . .
O3 Mn1 N10 87.06(16) . .
N7 Mn1 N10 88.15(19) . .
O3 Mn1 N4 92.79(16) . .
N7 Mn1 N4 92.10(19) . .
N10 Mn1 N4 178.22(18) . .
O3 Mn1 O3 75.67(15) . 2_666
N7 Mn1 O3 108.21(17) . 2_666
N10 Mn1 O3 91.38(15) . 2_666
N4 Mn1 O3 86.87(15) . 2_666
O3 Mn1 N1 77.73(14) . .
N7 Mn1 N1 98.66(18) . .
N10 Mn1 N1 91.39(17) . .
N4 Mn1 N1 90.32(17) . .
O3 Mn1 N1 153.07(14) 2_666 .
O3 Mn1 Mn1 40.67(10) . 2_666
N7 Mn1 Mn1 143.01(15) . 2_666
N10 Mn1 Mn1 89.19(12) . 2_666
N4 Mn1 Mn1 89.55(12) . 2_666
O3 Mn1 Mn1 35.00(9) 2_666 2_666
N1 Mn1 Mn1 118.29(11) . 2_666
O2 Mn2 O4 92.19(15) . .
O2 Mn2 O5 174.13(15) . .
O4 Mn2 O5 84.38(15) . .
O2 Mn2 N4 93.85(15) . 2_666
O4 Mn2 N4 173.45(16) . 2_666
O5 Mn2 N4 89.80(15) . 2_666
O2 Mn2 N10 94.62(15) . .
O4 Mn2 N10 87.24(16) . .
O5 Mn2 N10 89.99(15) . .
N4 Mn2 N10 89.74(16) 2_666 .
O2 Mn2 Cl1 78.90(10) . .
O4 Mn2 Cl1 93.28(12) . .
O5 Mn2 Cl1 96.50(11) . .
N4 Mn2 Cl1 90.38(12) 2_666 .
N10 Mn2 Cl1 173.51(12) . .
O2 Mn3 N3 159.40(16) . .
O2 Mn3 N2 75.30(14) . .
N3 Mn3 N2 86.39(16) . .
O2 Mn3 Cl2 103.95(11) . .
N3 Mn3 Cl2 90.75(13) . .
N2 Mn3 Cl2 109.00(11) . .
O2 Mn3 Cl1 84.57(10) . .
N3 Mn3 Cl1 103.82(12) . .
N2 Mn3 Cl1 138.48(12) . .
Cl2 Mn3 Cl1 110.94(6) . .
Mn3 Cl1 Mn2 85.22(5) . .
C6 O3 Mn1 121.8(3) . .
C6 O3 Mn1 131.6(3) . 2_666
Mn1 O3 Mn1 104.33(15) . 2_666
C6 O2 Mn3 121.5(3) . .
C6 O2 Mn2 121.1(3) . .
Mn3 O2 Mn2 111.31(15) . .
C7 N2 C11 117.0(4) . .
C7 N2 Mn3 113.5(3) . .
C11 N2 Mn3 129.5(3) . .
N11 N10 Mn1 121.2(4) . .
N11 N10 Mn2 118.3(4) . .
Mn1 N10 Mn2 120.24(19) . .
N5 N4 Mn1 121.4(4) . .
N5 N4 Mn2 118.5(3) . 2_666
Mn1 N4 Mn2 119.85(19) . 2_666
C21 O5 Mn2 125.8(4) . .
C5 N1 C1 118.0(5) . .
C5 N1 Mn1 111.4(3) . .
C1 N1 Mn1 129.8(4) . .
C17 N3 C13 117.7(5) . .
C17 N3 Mn3 112.5(4) . .
C13 N3 Mn3 128.6(4) . .
C18 O4 Mn2 123.0(4) . .
N8 N7 Mn1 127.5(4) . .
N2 C7 C8 123.1(5) . .
N2 C7 C6 116.8(4) . .
C8 C7 C6 119.8(4) . .
N2 C11 C10 122.7(5) . .
N2 C11 C12 120.5(5) . .
C10 C11 C12 116.7(5) . .
O1 C12 C13 116.5(5) . .
O1 C12 C11 116.0(5) . .
C13 C12 C11 127.4(5) . .
N3 C17 C16 124.2(6) . .
N3 C17 H17 117.9 . .
C16 C17 H17 117.9 . .
N3 C13 C14 121.8(6) . .
N3 C13 C12 122.3(5) . .
C14 C13 C12 115.9(5) . .
C18 N13 C20 120.1(5) . .
C18 N13 C19 121.1(5) . .
C20 N13 C19 118.8(5) . .
N1 C1 C2 121.9(5) . .
N1 C1 H1 119.1 . .
C2 C1 H1 119.1 . .
C2 C3 C4 119.4(5) . .
C2 C3 H3 120.3 . .
C4 C3 H3 120.3 . .
N1 C5 C4 122.9(5) . .
N1 C5 C6 116.1(4) . .
C4 C5 C6 120.9(5) . .
C7 C8 C9 119.6(5) . .
C7 C8 H8 120.2 . .
C9 C8 H8 120.2 . .
C5 C4 C3 118.2(5) . .
C5 C4 H4 120.9 . .
C3 C4 H4 120.9 . .
C10 C9 C8 117.5(5) . .
C10 C9 H9 121.3 . .
C8 C9 H9 121.3 . .
C11 C10 C9 120.1(5) . .
C11 C10 H10 120.0 . .
C9 C10 H10 120.0 . .
C15 C14 C13 119.1(6) . .
C15 C14 H14 120.4 . .
C13 C14 H14 120.4 . .
N13 C20 H20A 109.5 . .
N13 C20 H20B 109.5 . .
H20A C20 H20B 109.5 . .
N13 C20 H20C 109.5 . .
H20A C20 H20C 109.5 . .
H20B C20 H20C 109.5 . .
C15 C16 C17 117.7(6) . .
C15 C16 H16 121.1 . .
C17 C16 H16 121.1 . .
C3 C2 C1 119.5(5) . .
C3 C2 H2 120.3 . .
C1 C2 H2 120.3 . .
C16 C15 C14 119.3(6) . .
C16 C15 H15 120.3 . .
C14 C15 H15 120.3 . .
N7 N8 N9 174.8(6) . .
C21 N14 C22 119.7(5) . .
C21 N14 C23 122.4(6) . .
C22 N14 C23 117.8(6) . .
N6 N5 N4 178.5(7) . .
N12 N11 N10 178.6(6) . .
O2 C6 O3 111.6(4) . .
O2 C6 C7 111.6(4) . .
O3 C6 C7 105.1(4) . .
O2 C6 C5 108.5(4) . .
O3 C6 C5 108.8(4) . .
C7 C6 C5 111.1(4) . .
O5 C21 N14 125.3(6) . .
O5 C21 H21 117.4 . .
N14 C21 H21 117.4 . .
N13 C19 H19A 109.5 . .
N13 C19 H19B 109.5 . .
H19A C19 H19B 109.5 . .
N13 C19 H19C 109.5 . .
H19A C19 H19C 109.5 . .
H19B C19 H19C 109.5 . .
O4 C18 N13 124.5(6) . .
O4 C18 H18 117.8 . .
N13 C18 H18 117.8 . .
N14 C23 H23A 109.5 . .
N14 C23 H23B 109.5 . .
H23A C23 H23B 109.5 . .
N14 C23 H23C 109.5 . .
H23A C23 H23C 109.5 . .
H23B C23 H23C 109.5 . .
N14 C22 H22A 109.5 . .
N14 C22 H22B 109.5 . .
H22A C22 H22B 109.5 . .
N14 C22 H22C 109.5 . .
H22A C22 H22C 109.5 . .
H22B C22 H22C 109.5 . .

loop_
_geom_bond_atom_site_label_1
_geom_bond_atom_site_label_2
_geom_bond_distance
_geom_bond_site_symmetry_2
Mn1 O3 1.915(3) .
Mn1 N7 1.948(5) .
Mn1 N10 2.036(4) .
Mn1 N4 2.069(4) .
Mn1 O3 2.176(3) 2_666
Mn1 N1 2.220(4) .
Mn1 Mn1 3.2354(14) 2_666
Mn2 O2 2.100(3) .
Mn2 O4 2.169(4) .
Mn2 O5 2.183(4) .
Mn2 N4 2.257(4) 2_666
Mn2 N10 2.265(4) .
Mn2 Cl1 2.6452(17) .
Mn3 O2 2.071(3) .
Mn3 N3 2.210(4) .
Mn3 N2 2.247(4) .
Mn3 Cl2 2.4316(18) .
Mn3 Cl1 2.4363(16) .
O3 C6 1.420(6) .
O3 Mn1 2.176(3) 2_666
O2 C6 1.368(6) .
N2 C7 1.341(6) .
N2 C11 1.356(6) .
N10 N11 1.220(6) .
N4 N5 1.205(6) .
N4 Mn2 2.257(4) 2_666
O5 C21 1.242(7) .
N1 C5 1.341(7) .
N1 C1 1.355(6) .
N3 C17 1.333(7) .
N3 C13 1.336(7) .
O4 C18 1.245(7) .
N7 N8 1.161(7) .
C7 C8 1.375(7) .
C7 C6 1.530(7) .
C11 C10 1.369(8) .
C11 C12 1.516(7) .
C12 O1 1.219(6) .
C12 C13 1.492(8) .
C17 C16 1.381(9) .
C17 H17 0.9500 .
C13 C14 1.394(8) .
N13 C18 1.302(7) .
N13 C20 1.456(8) .
N13 C19 1.458(8) .
C1 C2 1.371(8) .
C1 H1 0.9500 .
C3 C2 1.369(8) .
C3 C4 1.386(8) .
C3 H3 0.9500 .
C5 C4 1.375(8) .
C5 C6 1.550(7) .
C8 C9 1.388(7) .
C8 H8 0.9500 .
C4 H4 0.9500 .
C9 C10 1.381(8) .
C9 H9 0.9500 .
C10 H10 0.9500 .
C14 C15 1.379(9) .
C14 H14 0.9500 .
C20 H20A 0.9800 .
C20 H20B 0.9800 .
C20 H20C 0.9800 .
C16 C15 1.372(9) .
C16 H16 0.9500 .
C2 H2 0.9500 .
C15 H15 0.9500 .
N8 N9 1.172(7) .
N14 C21 1.306(7) .
N14 C22 1.438(9) .
N14 C23 1.453(8) .
N5 N6 1.135(7) .
N11 N12 1.128(7) .
C21 H21 0.9500 .
C19 H19A 0.9800 .
C19 H19B 0.9800 .
C19 H19C 0.9800 .
C18 H18 0.9500 .
C23 H23A 0.9800 .
C23 H23B 0.9800 .
C23 H23C 0.9800 .
C22 H22A 0.9800 .
C22 H22B 0.9800 .
C22 H22C 0.9800 .

loop_
_geom_torsion_atom_site_label_1
_geom_torsion_atom_site_label_2
_geom_torsion_atom_site_label_3
_geom_torsion_atom_site_label_4
_geom_torsion
_geom_torsion_site_symmetry_1
C11 N2 C7 C8 3.7(7) .
Mn3 N2 C7 C8 -177.5(4) .
C11 N2 C7 C6 -170.6(4) .
Mn3 N2 C7 C6 8.2(5) .
C7 N2 C11 C10 -3.4(7) .
Mn3 N2 C11 C10 178.0(4) .
C7 N2 C11 C12 172.5(4) .
Mn3 N2 C11 C12 -6.1(7) .
N2 C11 C12 O1 -160.0(5) .
C10 C11 C12 O1 16.2(7) .
N2 C11 C12 C13 22.8(8) .
C10 C11 C12 C13 -161.1(5) .
C13 N3 C17 C16 -2.9(8) .
Mn3 N3 C17 C16 165.8(5) .
C17 N3 C13 C14 3.8(8) .
Mn3 N3 C13 C14 -162.7(4) .
C17 N3 C13 C12 -172.4(5) .
Mn3 N3 C13 C12 21.0(7) .
O1 C12 C13 N3 151.7(5) .
C11 C12 C13 N3 -31.0(8) .
O1 C12 C13 C14 -24.7(7) .
C11 C12 C13 C14 152.5(5) .
C5 N1 C1 C2 -1.3(8) .
Mn1 N1 C1 C2 -170.8(4) .
C1 N1 C5 C4 -0.4(8) .
Mn1 N1 C5 C4 171.0(4) .
C1 N1 C5 C6 -179.4(4) .
Mn1 N1 C5 C6 -8.0(5) .
N2 C7 C8 C9 -0.5(8) .
C6 C7 C8 C9 173.6(5) .
N1 C5 C4 C3 1.4(8) .
C6 C5 C4 C3 -179.6(5) .
C2 C3 C4 C5 -0.8(9) .
C7 C8 C9 C10 -2.9(8) .
N2 C11 C10 C9 0.0(8) .
C12 C11 C10 C9 -176.0(5) .
C8 C9 C10 C11 3.2(8) .
N3 C13 C14 C15 -1.1(9) .
C12 C13 C14 C15 175.4(5) .
N3 C17 C16 C15 -0.9(9) .
C4 C3 C2 C1 -0.8(9) .
N1 C1 C2 C3 1.9(9) .
C17 C16 C15 C14 3.7(10) .
C13 C14 C15 C16 -2.8(10) .
Mn3 O2 C6 O3 -125.6(3) .
Mn2 O2 C6 O3 24.4(5) .
Mn3 O2 C6 C7 -8.3(5) .
Mn2 O2 C6 C7 141.7(3) .
Mn3 O2 C6 C5 114.4(4) .
Mn2 O2 C6 C5 -95.5(4) .
Mn1 O3 C6 O2 -99.4(4) .
Mn1 O3 C6 O2 60.6(5) 2_666
Mn1 O3 C6 C7 139.4(3) .
Mn1 O3 C6 C7 -60.6(5) 2_666
Mn1 O3 C6 C5 20.3(5) .
Mn1 O3 C6 C5 -179.7(3) 2_666
N2 C7 C6 O2 -0.8(6) .
C8 C7 C6 O2 -175.2(4) .
N2 C7 C6 O3 120.4(4) .
C8 C7 C6 O3 -54.1(6) .
N2 C7 C6 C5 -122.1(5) .
C8 C7 C6 C5 63.5(6) .
N1 C5 C6 O2 116.0(5) .
C4 C5 C6 O2 -63.1(6) .
N1 C5 C6 O3 -5.6(6) .
C4 C5 C6 O3 175.4(4) .
N1 C5 C6 C7 -120.9(5) .
C4 C5 C6 C7 60.1(6) .
Mn2 O5 C21 N14 -170.3(4) .
C22 N14 C21 O5 2.9(9) .
C23 N14 C21 O5 -176.6(6) .
Mn2 O4 C18 N13 -155.0(5) .
C20 N13 C18 O4 -0.2(9) .
C19 N13 C18 O4 -178.4(6) .
